data_7152054
loop_
_publ_author_name
'Wang, Xiang-Chuan'
'Hu, Jie'
'Sun, Peng-Shuai'
'Zhong, Mei-Jin'
'Ali, Shaukat'
'Liang, Yong-Min'

_publ_section_title
;
 Copper-catalyzed dimerization fragmentation cyclization reactions of
 (E)-1-en-4-yn-3-ols as a versatile approach for the synthesis of
 multisubstituted 1H-cyclopenta[b]naphthalenes.
;
_journal_issue 21
_journal_name_full 'Organic &amp; biomolecular chemistry'
_journal_page_first 7461
_journal_page_last 7467
_journal_paper_doi 10.1039/c1ob06087b
_journal_volume 9
_journal_year 2011
_chemical_formula_sum 'C39 H26'
_chemical_formula_weight 494.60
_chemical_name_systematic
;
?
;
_space_group_IT_number 2
_symmetry_cell_setting triclinic
_symmetry_space_group_name_Hall '-P 1'
_symmetry_space_group_name_H-M 'P -1'
_atom_sites_solution_hydrogens geom
_atom_sites_solution_primary direct
_atom_sites_solution_secondary difmap
_audit_creation_method SHELXL-97
_cell_angle_alpha 107.151(12)
_cell_angle_beta 96.768(12)
_cell_angle_gamma 103.674(8)
_cell_formula_units_Z 4
_cell_length_a 11.398(5)
_cell_length_b 12.638(5)
_cell_length_c 20.547(11)
_cell_measurement_reflns_used 2519
_cell_measurement_temperature 296(2)
_cell_measurement_theta_max 21.76
_cell_measurement_theta_min 2.18
_cell_volume 2691(2)
_computing_cell_refinement 'Bruker SAINT'
_computing_data_collection 'Bruker APEX2'
_computing_data_reduction 'Bruker SAINT'
_computing_molecular_graphics 'Bruker SHELXTL'
_computing_publication_material 'Bruker SHELXTL'
_computing_structure_refinement 'SHELXL-97 (Sheldrick, 2008)'
_computing_structure_solution 'SHELXS-97 (Sheldrick, 2008)'
_diffrn_ambient_temperature 296(2)
_diffrn_measured_fraction_theta_full 0.981
_diffrn_measured_fraction_theta_max 0.981
_diffrn_measurement_device_type 'Bruker APEX-II CCD'
_diffrn_measurement_method '\f and \w scans'
_diffrn_radiation_monochromator graphite
_diffrn_radiation_source 'fine-focus sealed tube'
_diffrn_radiation_type MoK\a
_diffrn_radiation_wavelength 0.71073
_diffrn_reflns_av_R_equivalents 0.0482
_diffrn_reflns_av_sigmaI/netI 0.1012
_diffrn_reflns_limit_h_max 13
_diffrn_reflns_limit_h_min -13
_diffrn_reflns_limit_k_max 15
_diffrn_reflns_limit_k_min -15
_diffrn_reflns_limit_l_max 24
_diffrn_reflns_limit_l_min -16
_diffrn_reflns_number 14191
_diffrn_reflns_theta_full 25.50
_diffrn_reflns_theta_max 25.50
_diffrn_reflns_theta_min 1.06
_exptl_absorpt_coefficient_mu 0.069
_exptl_absorpt_correction_T_max 0.9789
_exptl_absorpt_correction_T_min 0.9762
_exptl_absorpt_correction_type multi-scan
_exptl_absorpt_process_details SADABS
_exptl_crystal_colour colorless
_exptl_crystal_density_diffrn 1.221
_exptl_crystal_density_method 'not measured'
_exptl_crystal_description block
_exptl_crystal_F_000 1040
_exptl_crystal_size_max 0.35
_exptl_crystal_size_mid 0.32
_exptl_crystal_size_min 0.31
_refine_diff_density_max 0.433
_refine_diff_density_min -0.351
_refine_diff_density_rms 0.097
_refine_ls_extinction_coef 0.014(3)
_refine_ls_extinction_expression Fc^*^=kFc[1+0.001xFc^2^\l^3^/sin(2\q)]^-1/4^
_refine_ls_extinction_method SHELXL
_refine_ls_goodness_of_fit_ref 1.052
_refine_ls_hydrogen_treatment constr
_refine_ls_matrix_type full
_refine_ls_number_parameters 704
_refine_ls_number_reflns 9828
_refine_ls_number_restraints 0
_refine_ls_restrained_S_all 1.052
_refine_ls_R_factor_all 0.1886
_refine_ls_R_factor_gt 0.1369
_refine_ls_shift/su_max 0.000
_refine_ls_shift/su_mean 0.000
_refine_ls_structure_factor_coef Fsqd
_refine_ls_weighting_details 'calc w=1/[\s^2^(Fo^2^)+(0.1975P)^2^+9.0555P] where P=(Fo^2^+2Fc^2^)/3'
_refine_ls_weighting_scheme calc
_refine_ls_wR_factor_gt 0.3978
_refine_ls_wR_factor_ref 0.4315
_reflns_number_gt 5522
_reflns_number_total 9828
_reflns_threshold_expression >2sigma(I)
_cod_data_source_file c1ob06087b.txt
_cod_data_source_block p-1
_cod_depositor_comments
;
The following automatic conversions were performed:

'_symmetry_cell_setting' value 'Triclinic' changed to 'triclinic'
according to /home/saulius/struct/CIF-dictionaries/cif_core.dic
dictionary named 'cif_core.dic' version 2.4.1 from 2010-06-29.

Automatic conversion script
Id: cif_fix_values 1715 2011-07-08 13:25:40Z adriana 
;
_cod_original_sg_symbol_H-M P-1
_cod_database_code 7152054

loop_
_symmetry_equiv_pos_as_xyz
'x, y, z'
'-x, -y, -z'

loop_
_atom_site_label
_atom_site_type_symbol
_atom_site_fract_x
_atom_site_fract_y
_atom_site_fract_z
_atom_site_U_iso_or_equiv
_atom_site_adp_type
_atom_site_occupancy
_atom_site_symmetry_multiplicity
_atom_site_calc_flag
_atom_site_refinement_flags
C1 C 0.1928(6) 0.8458(6) 0.0169(3) 0.0437(15) Uani 1 1 d .
C2 C 0.2645(6) 0.8529(6) 0.0765(4) 0.0498(16) Uani 1 1 d .
C3 C 0.3582(6) 0.9574(6) 0.1143(3) 0.0484(16) Uani 1 1 d .
C4 C 0.4352(7) 0.9706(7) 0.1766(4) 0.0604(19) Uani 1 1 d .
H4 H 0.4240 0.9093 0.1937 0.072 Uiso 1 1 calc R
C5 C 0.5250(7) 1.0696(7) 0.2123(4) 0.065(2) Uani 1 1 d .
H5 H 0.5746 1.0761 0.2534 0.078 Uiso 1 1 calc R
C6 C 0.5425(7) 1.1619(7) 0.1868(4) 0.067(2) Uani 1 1 d .
H6 H 0.6051 1.2297 0.2108 0.080 Uiso 1 1 calc R
C7 C 0.4695(6) 1.1540(7) 0.1278(4) 0.0575(18) Uani 1 1 d .
H7 H 0.4805 1.2175 0.1128 0.069 Uiso 1 1 calc R
C8 C 0.3766(6) 1.0507(6) 0.0885(3) 0.0463(16) Uani 1 1 d .
C9 C 0.3000(6) 1.0416(6) 0.0251(3) 0.0438(15) Uani 1 1 d .
C10 C 0.2090(6) 0.9396(5) -0.0087(3) 0.0425(15) Uani 1 1 d .
C11 C 0.1112(6) 0.9021(6) -0.0722(3) 0.0474(16) Uani 1 1 d .
C12 C 0.0425(6) 0.7966(6) -0.0822(4) 0.0513(17) Uani 1 1 d .
H12 H -0.0270 0.7581 -0.1174 0.062 Uiso 1 1 calc R
C13 C 0.0884(6) 0.7445(6) -0.0304(4) 0.0486(16) Uani 1 1 d .
H13 H 0.0243 0.7239 -0.0047 0.058 Uiso 1 1 calc R
C14 C 0.2505(7) 0.7576(7) 0.1018(4) 0.0554(18) Uani 1 1 d .
C15 C 0.2511(7) 0.6854(7) 0.1278(4) 0.0576(18) Uani 1 1 d .
C16 C 0.2599(7) 0.5959(7) 0.1575(4) 0.0585(19) Uani 1 1 d .
C17 C 0.3150(10) 0.5147(7) 0.1286(4) 0.078(3) Uani 1 1 d .
H17 H 0.3475 0.5165 0.0893 0.094 Uiso 1 1 calc R
C18 C 0.3236(11) 0.4303(8) 0.1562(6) 0.099(3) Uani 1 1 d .
H18 H 0.3586 0.3730 0.1350 0.118 Uiso 1 1 calc R
C19 C 0.2797(12) 0.4314(9) 0.2158(6) 0.097(3) Uani 1 1 d .
H19 H 0.2874 0.3753 0.2355 0.116 Uiso 1 1 calc R
C20 C 0.2264(10) 0.5108(12) 0.2460(6) 0.099(4) Uani 1 1 d .
H20 H 0.1963 0.5095 0.2860 0.119 Uiso 1 1 calc R
C21 C 0.2163(8) 0.5948(9) 0.2174(5) 0.079(3) Uani 1 1 d .
H21 H 0.1800 0.6511 0.2385 0.095 Uiso 1 1 calc R
C22 C 0.3230(6) 1.1403(6) -0.0013(3) 0.0480(16) Uani 1 1 d .
C23 C 0.4297(7) 1.1711(7) -0.0245(4) 0.062(2) Uani 1 1 d .
H23 H 0.4859 1.1284 -0.0246 0.075 Uiso 1 1 calc R
C24 C 0.4556(8) 1.2654(8) -0.0482(5) 0.081(3) Uani 1 1 d .
H24 H 0.5295 1.2877 -0.0623 0.097 Uiso 1 1 calc R
C25 C 0.3696(9) 1.3240(8) -0.0500(5) 0.082(3) Uani 1 1 d .
H25 H 0.3844 1.3861 -0.0665 0.099 Uiso 1 1 calc R
C26 C 0.2635(8) 1.2936(7) -0.0283(4) 0.066(2) Uani 1 1 d .
H26 H 0.2060 1.3344 -0.0304 0.079 Uiso 1 1 calc R
C27 C 0.2391(7) 1.2019(6) -0.0029(4) 0.0556(18) Uani 1 1 d .
H27 H 0.1665 1.1825 0.0129 0.067 Uiso 1 1 calc R
C28 C 0.0926(6) 0.9686(6) -0.1200(3) 0.0462(15) Uani 1 1 d .
C29 C 0.1835(7) 0.9995(6) -0.1551(4) 0.0550(18) Uani 1 1 d .
H29 H 0.2557 0.9780 -0.1496 0.066 Uiso 1 1 calc R
C30 C 0.1675(8) 1.0629(7) -0.1987(4) 0.069(2) Uani 1 1 d .
H30 H 0.2288 1.0845 -0.2223 0.082 Uiso 1 1 calc R
C31 C 0.0589(8) 1.0934(7) -0.2065(4) 0.068(2) Uani 1 1 d .
H31 H 0.0476 1.1361 -0.2354 0.081 Uiso 1 1 calc R
C32 C -0.0310(8) 1.0615(7) -0.1725(4) 0.064(2) Uani 1 1 d .
H32 H -0.1036 1.0822 -0.1781 0.077 Uiso 1 1 calc R
C33 C -0.0145(6) 0.9982(6) -0.1295(4) 0.0559(18) Uani 1 1 d .
H33 H -0.0768 0.9755 -0.1068 0.067 Uiso 1 1 calc R
C34 C 0.1260(6) 0.6400(6) -0.0667(4) 0.0507(16) Uani 1 1 d .
C35 C 0.2313(7) 0.6510(7) -0.0935(4) 0.068(2) Uani 1 1 d .
H35 H 0.2830 0.7242 -0.0862 0.081 Uiso 1 1 calc R
C36 C 0.2618(9) 0.5535(8) -0.1315(5) 0.080(3) Uani 1 1 d .
H36 H 0.3341 0.5621 -0.1487 0.096 Uiso 1 1 calc R
C37 C 0.1856(9) 0.4451(7) -0.1435(5) 0.075(2) Uani 1 1 d .
H37 H 0.2048 0.3800 -0.1696 0.090 Uiso 1 1 calc R
C38 C 0.0811(9) 0.4339(7) -0.1167(5) 0.081(3) Uani 1 1 d .
H38 H 0.0295 0.3605 -0.1244 0.097 Uiso 1 1 calc R
C39 C 0.0506(8) 0.5299(7) -0.0783(5) 0.066(2) Uani 1 1 d .
H39 H -0.0207 0.5206 -0.0602 0.080 Uiso 1 1 calc R
C40 C 0.6975(6) 0.3093(5) 0.4741(3) 0.0423(14) Uani 1 1 d .
C41 C 0.7307(6) 0.2481(5) 0.4162(3) 0.0445(15) Uani 1 1 d .
C42 C 0.7963(6) 0.3083(6) 0.3766(3) 0.0461(15) Uani 1 1 d .
C43 C 0.8309(6) 0.2505(6) 0.3161(3) 0.0533(17) Uani 1 1 d .
H43 H 0.8155 0.1707 0.3025 0.064 Uiso 1 1 calc R
C44 C 0.8872(7) 0.3090(7) 0.2764(4) 0.0594(19) Uani 1 1 d .
H44 H 0.9111 0.2691 0.2368 0.071 Uiso 1 1 calc R
C45 C 0.9081(7) 0.4260(7) 0.2949(4) 0.0612(19) Uani 1 1 d .
H45 H 0.9432 0.4649 0.2668 0.073 Uiso 1 1 calc R
C46 C 0.8782(6) 0.4856(6) 0.3535(4) 0.0531(17) Uani 1 1 d .
H46 H 0.8955 0.5654 0.3655 0.064 Uiso 1 1 calc R
C47 C 0.8215(6) 0.4309(6) 0.3976(3) 0.0465(15) Uani 1 1 d .
C48 C 0.7881(5) 0.4940(6) 0.4595(3) 0.0457(15) Uani 1 1 d .
C49 C 0.7278(6) 0.4322(5) 0.4971(3) 0.0420(14) Uani 1 1 d .
C50 C 0.6753(6) 0.4694(6) 0.5590(3) 0.0464(16) Uani 1 1 d .
C51 C 0.6138(6) 0.3748(6) 0.5715(4) 0.0501(16) Uani 1 1 d .
H51 H 0.5696 0.3776 0.6070 0.060 Uiso 1 1 calc R
C52 C 0.6239(6) 0.2642(6) 0.5224(4) 0.0493(16) Uani 1 1 d .
H52 H 0.5417 0.2151 0.4963 0.059 Uiso 1 1 calc R
C53 C 0.7040(6) 0.1259(6) 0.3945(3) 0.0499(16) Uani 1 1 d .
C54 C 0.6885(6) 0.0229(6) 0.3730(3) 0.0522(17) Uani 1 1 d .
C55 C 0.6768(6) -0.0977(6) 0.3456(4) 0.0500(16) Uani 1 1 d .
C56 C 0.5680(8) -0.1787(7) 0.3082(5) 0.074(2) Uani 1 1 d .
H56 H 0.4977 -0.1556 0.3000 0.088 Uiso 1 1 calc R
C57 C 0.5625(10) -0.2926(8) 0.2832(5) 0.088(3) Uani 1 1 d .
H57 H 0.4871 -0.3460 0.2593 0.106 Uiso 1 1 calc R
C58 C 0.6612(10) -0.3307(8) 0.2918(5) 0.083(3) Uani 1 1 d .
H58 H 0.6558 -0.4088 0.2740 0.100 Uiso 1 1 calc R
C59 C 0.7696(10) -0.2509(8) 0.3274(6) 0.092(3) Uani 1 1 d .
H59 H 0.8397 -0.2752 0.3339 0.110 Uiso 1 1 calc R
C60 C 0.7786(8) -0.1367(7) 0.3538(5) 0.071(2) Uani 1 1 d .
H60 H 0.8545 -0.0843 0.3778 0.085 Uiso 1 1 calc R
C61 C 0.8195(6) 0.6218(5) 0.4812(3) 0.0455(15) Uani 1 1 d .
C62 C 0.7296(7) 0.6781(6) 0.4806(4) 0.0548(18) Uani 1 1 d .
H62 H 0.6471 0.6351 0.4657 0.066 Uiso 1 1 calc R
C63 C 0.7597(8) 0.7965(7) 0.5018(5) 0.068(2) Uani 1 1 d .
H63 H 0.6980 0.8331 0.5010 0.081 Uiso 1 1 calc R
C64 C 0.8799(9) 0.8602(8) 0.5239(5) 0.075(2) Uani 1 1 d .
H64 H 0.9001 0.9405 0.5393 0.091 Uiso 1 1 calc R
C65 C 0.9720(8) 0.8067(7) 0.5236(5) 0.075(2) Uani 1 1 d .
H65 H 1.0543 0.8503 0.5378 0.090 Uiso 1 1 calc R
C66 C 0.9407(7) 0.6873(6) 0.5021(4) 0.0565(18) Uani 1 1 d .
H66 H 1.0027 0.6508 0.5019 0.068 Uiso 1 1 calc R
C67 C 0.6882(6) 0.5891(6) 0.6045(3) 0.0486(16) Uani 1 1 d .
C68 C 0.5832(7) 0.6240(7) 0.6158(4) 0.061(2) Uani 1 1 d .
H68 H 0.5058 0.5731 0.5935 0.074 Uiso 1 1 calc R
C69 C 0.5929(8) 0.7332(7) 0.6598(4) 0.072(2) Uani 1 1 d .
H69 H 0.5227 0.7571 0.6663 0.087 Uiso 1 1 calc R
C70 C 0.7069(9) 0.8057(7) 0.6936(4) 0.074(2) Uani 1 1 d .
H70 H 0.7138 0.8788 0.7241 0.089 Uiso 1 1 calc R
C71 C 0.8118(8) 0.7727(7) 0.6833(4) 0.068(2) Uani 1 1 d .
H71 H 0.8889 0.8234 0.7064 0.082 Uiso 1 1 calc R
C72 C 0.8021(7) 0.6637(6) 0.6384(4) 0.0552(18) Uani 1 1 d .
H72 H 0.8728 0.6410 0.6313 0.066 Uiso 1 1 calc R
C73 C 0.6837(6) 0.2008(6) 0.5616(4) 0.0511(17) Uani 1 1 d .
C74 C 0.8058(8) 0.2390(8) 0.5903(5) 0.076(2) Uani 1 1 d .
H74 H 0.8551 0.3031 0.5832 0.092 Uiso 1 1 calc R
C75 C 0.8587(9) 0.1834(10) 0.6304(6) 0.098(3) Uani 1 1 d .
H75 H 0.9423 0.2111 0.6505 0.118 Uiso 1 1 calc R
C76 C 0.7874(11) 0.0890(9) 0.6396(5) 0.084(3) Uani 1 1 d .
H76 H 0.8224 0.0502 0.6648 0.100 Uiso 1 1 calc R
C77 C 0.6663(10) 0.0514(8) 0.6123(5) 0.080(3) Uani 1 1 d .
H77 H 0.6172 -0.0120 0.6200 0.096 Uiso 1 1 calc R
C78 C 0.6146(8) 0.1058(7) 0.5732(4) 0.068(2) Uani 1 1 d .
H78 H 0.5307 0.0778 0.5540 0.081 Uiso 1 1 calc R

loop_
_atom_site_aniso_label
_atom_site_aniso_U_11
_atom_site_aniso_U_22
_atom_site_aniso_U_33
_atom_site_aniso_U_23
_atom_site_aniso_U_13
_atom_site_aniso_U_12
C1 0.040(3) 0.053(4) 0.039(3) 0.016(3) 0.010(3) 0.015(3)
C2 0.045(4) 0.059(4) 0.058(4) 0.030(4) 0.020(3) 0.021(3)
C3 0.052(4) 0.059(4) 0.042(4) 0.017(3) 0.017(3) 0.027(3)
C4 0.066(5) 0.078(5) 0.046(4) 0.025(4) 0.008(4) 0.031(4)
C5 0.061(5) 0.082(6) 0.049(4) 0.017(4) 0.001(4) 0.024(4)
C6 0.054(5) 0.075(5) 0.061(5) 0.016(4) -0.003(4) 0.013(4)
C7 0.047(4) 0.062(4) 0.051(4) 0.006(3) 0.003(3) 0.012(3)
C8 0.047(4) 0.054(4) 0.041(3) 0.011(3) 0.016(3) 0.022(3)
C9 0.039(3) 0.051(4) 0.047(4) 0.016(3) 0.013(3) 0.020(3)
C10 0.039(3) 0.051(4) 0.046(4) 0.020(3) 0.016(3) 0.021(3)
C11 0.044(4) 0.063(4) 0.042(4) 0.018(3) 0.010(3) 0.025(3)
C12 0.047(4) 0.058(4) 0.050(4) 0.017(3) 0.006(3) 0.020(3)
C13 0.039(3) 0.054(4) 0.054(4) 0.021(3) 0.011(3) 0.012(3)
C14 0.055(4) 0.069(5) 0.050(4) 0.025(4) 0.016(3) 0.025(4)
C15 0.063(5) 0.059(4) 0.056(4) 0.028(4) 0.010(4) 0.017(4)
C16 0.053(4) 0.070(5) 0.056(4) 0.035(4) 0.000(3) 0.010(4)
C17 0.123(8) 0.055(5) 0.059(5) 0.021(4) 0.018(5) 0.030(5)
C18 0.143(10) 0.052(5) 0.089(7) 0.016(5) -0.001(7) 0.029(6)
C19 0.122(9) 0.073(7) 0.085(7) 0.046(6) -0.013(7) 0.001(6)
C20 0.086(7) 0.146(11) 0.088(7) 0.084(8) 0.013(6) 0.018(7)
C21 0.076(6) 0.112(7) 0.074(6) 0.058(6) 0.027(5) 0.033(5)
C22 0.058(4) 0.044(4) 0.045(4) 0.012(3) 0.012(3) 0.022(3)
C23 0.062(5) 0.069(5) 0.068(5) 0.032(4) 0.024(4) 0.024(4)
C24 0.068(6) 0.088(6) 0.116(8) 0.065(6) 0.041(5) 0.024(5)
C25 0.077(6) 0.070(6) 0.107(7) 0.038(5) 0.013(5) 0.023(5)
C26 0.077(6) 0.058(5) 0.069(5) 0.019(4) 0.004(4) 0.038(4)
C27 0.058(4) 0.054(4) 0.053(4) 0.011(3) 0.010(3) 0.023(3)
C28 0.054(4) 0.046(4) 0.042(3) 0.013(3) 0.011(3) 0.021(3)
C29 0.066(5) 0.066(5) 0.044(4) 0.024(3) 0.020(3) 0.028(4)
C30 0.081(6) 0.073(5) 0.053(4) 0.026(4) 0.020(4) 0.016(4)
C31 0.090(6) 0.076(5) 0.055(4) 0.037(4) 0.012(4) 0.036(5)
C32 0.069(5) 0.073(5) 0.061(5) 0.030(4) 0.006(4) 0.034(4)
C33 0.046(4) 0.068(5) 0.049(4) 0.013(4) 0.006(3) 0.019(3)
C34 0.049(4) 0.053(4) 0.054(4) 0.025(3) 0.006(3) 0.015(3)
C35 0.061(5) 0.057(5) 0.080(6) 0.016(4) 0.021(4) 0.011(4)
C36 0.080(6) 0.071(6) 0.092(7) 0.019(5) 0.025(5) 0.031(5)
C37 0.080(6) 0.054(5) 0.084(6) 0.016(4) 0.000(5) 0.025(4)
C38 0.089(7) 0.048(5) 0.106(7) 0.034(5) 0.016(6) 0.013(4)
C39 0.062(5) 0.055(5) 0.082(6) 0.026(4) 0.017(4) 0.011(4)
C40 0.041(3) 0.043(3) 0.039(3) 0.009(3) 0.001(3) 0.015(3)
C41 0.041(3) 0.048(4) 0.040(3) 0.011(3) 0.001(3) 0.012(3)
C42 0.043(4) 0.055(4) 0.039(3) 0.012(3) 0.000(3) 0.018(3)
C43 0.051(4) 0.055(4) 0.042(4) 0.004(3) 0.001(3) 0.013(3)
C44 0.058(4) 0.069(5) 0.048(4) 0.013(4) 0.011(3) 0.022(4)
C45 0.058(5) 0.074(5) 0.055(4) 0.026(4) 0.015(4) 0.019(4)
C46 0.051(4) 0.062(4) 0.054(4) 0.025(4) 0.015(3) 0.022(3)
C47 0.044(4) 0.055(4) 0.044(4) 0.020(3) 0.004(3) 0.020(3)
C48 0.032(3) 0.049(4) 0.053(4) 0.014(3) 0.001(3) 0.014(3)
C49 0.043(3) 0.045(3) 0.037(3) 0.014(3) 0.001(3) 0.014(3)
C50 0.040(3) 0.053(4) 0.043(4) 0.010(3) 0.004(3) 0.017(3)
C51 0.048(4) 0.060(4) 0.050(4) 0.021(3) 0.015(3) 0.026(3)
C52 0.047(4) 0.048(4) 0.051(4) 0.017(3) 0.010(3) 0.010(3)
C53 0.053(4) 0.044(4) 0.045(4) 0.008(3) -0.001(3) 0.013(3)
C54 0.052(4) 0.057(5) 0.043(4) 0.013(3) 0.006(3) 0.014(3)
C55 0.054(4) 0.044(4) 0.049(4) 0.014(3) 0.012(3) 0.009(3)
C56 0.063(5) 0.071(6) 0.083(6) 0.023(5) 0.008(4) 0.019(4)
C57 0.088(7) 0.059(5) 0.083(6) -0.005(5) 0.007(5) -0.001(5)
C58 0.103(8) 0.059(5) 0.092(7) 0.022(5) 0.029(6) 0.030(5)
C59 0.082(7) 0.067(6) 0.131(9) 0.028(6) 0.018(6) 0.039(5)
C60 0.069(5) 0.069(5) 0.080(6) 0.033(4) 0.004(4) 0.025(4)
C61 0.042(4) 0.045(4) 0.049(4) 0.017(3) 0.006(3) 0.013(3)
C62 0.048(4) 0.057(4) 0.062(4) 0.019(4) 0.009(3) 0.022(3)
C63 0.075(6) 0.052(4) 0.087(6) 0.025(4) 0.024(5) 0.033(4)
C64 0.088(7) 0.059(5) 0.088(6) 0.025(5) 0.033(5) 0.030(5)
C65 0.063(5) 0.060(5) 0.083(6) 0.008(4) 0.011(4) 0.006(4)
C66 0.048(4) 0.053(4) 0.065(5) 0.019(4) 0.003(3) 0.013(3)
C67 0.056(4) 0.049(4) 0.046(4) 0.018(3) 0.009(3) 0.023(3)
C68 0.050(4) 0.061(5) 0.068(5) 0.010(4) 0.013(4) 0.022(4)
C69 0.068(5) 0.070(5) 0.073(5) 0.004(4) 0.014(4) 0.034(4)
C70 0.100(7) 0.057(5) 0.064(5) 0.009(4) 0.019(5) 0.033(5)
C71 0.070(5) 0.058(5) 0.069(5) 0.017(4) 0.009(4) 0.013(4)
C72 0.056(4) 0.057(4) 0.054(4) 0.018(4) 0.015(3) 0.017(3)
C73 0.049(4) 0.049(4) 0.056(4) 0.014(3) 0.014(3) 0.019(3)
C74 0.052(5) 0.100(7) 0.094(6) 0.057(6) 0.013(4) 0.020(4)
C75 0.061(6) 0.132(9) 0.116(8) 0.060(8) 0.005(5) 0.037(6)
C76 0.114(8) 0.092(7) 0.091(7) 0.059(6) 0.047(6) 0.064(6)
C77 0.103(8) 0.064(5) 0.083(6) 0.035(5) 0.018(6) 0.028(5)
C78 0.070(5) 0.059(5) 0.064(5) 0.018(4) 0.004(4) 0.006(4)

loop_
_atom_type_symbol
_atom_type_description
_atom_type_scat_dispersion_real
_atom_type_scat_dispersion_imag
_atom_type_scat_source
C C 0.0033 0.0016 'International Tables Vol C Tables 4.2.6.8 and 6.1.1.4'
H H 0.0000 0.0000 'International Tables Vol C Tables 4.2.6.8 and 6.1.1.4'

loop_
_geom_angle_atom_site_label_1
_geom_angle_atom_site_label_2
_geom_angle_atom_site_label_3
_geom_angle
C2 C1 C10 121.7(6)
C2 C1 C13 127.7(6)
C10 C1 C13 110.6(5)
C1 C2 C3 119.2(6)
C1 C2 C14 122.0(7)
C3 C2 C14 118.8(6)
C4 C3 C8 118.5(7)
C4 C3 C2 122.0(7)
C8 C3 C2 119.5(6)
C5 C4 C3 122.0(8)
C5 C4 H4 119.0
C3 C4 H4 119.0
C4 C5 C6 119.3(7)
C4 C5 H5 120.3
C6 C5 H5 120.3
C7 C6 C5 120.8(8)
C7 C6 H6 119.6
C5 C6 H6 119.6
C6 C7 C8 121.2(8)
C6 C7 H7 119.4
C8 C7 H7 119.4
C7 C8 C3 118.1(6)
C7 C8 C9 121.3(6)
C3 C8 C9 120.6(6)
C10 C9 C8 117.6(6)
C10 C9 C22 123.1(6)
C8 C9 C22 119.3(6)
C9 C10 C1 121.4(6)
C9 C10 C11 132.2(6)
C1 C10 C11 106.4(6)
C12 C11 C10 109.1(6)
C12 C11 C28 123.8(6)
C10 C11 C28 127.1(6)
C11 C12 C13 113.2(6)
C11 C12 H12 123.4
C13 C12 H12 123.4
C34 C13 C1 114.8(5)
C34 C13 C12 110.4(6)
C1 C13 C12 100.5(5)
C34 C13 H13 110.2
C1 C13 H13 110.2
C12 C13 H13 110.2
C15 C14 C2 172.7(8)
C14 C15 C16 175.7(8)
C17 C16 C21 118.9(8)
C17 C16 C15 120.6(7)
C21 C16 C15 120.5(8)
C16 C17 C18 120.9(9)
C16 C17 H17 119.5
C18 C17 H17 119.5
C17 C18 C19 119.0(10)
C17 C18 H18 120.5
C19 C18 H18 120.5
C20 C19 C18 121.6(10)
C20 C19 H19 119.2
C18 C19 H19 119.2
C19 C20 C21 119.3(10)
C19 C20 H20 120.3
C21 C20 H20 120.3
C20 C21 C16 120.3(10)
C20 C21 H21 119.8
C16 C21 H21 119.8
C27 C22 C23 119.1(7)
C27 C22 C9 121.0(6)
C23 C22 C9 119.9(6)
C22 C23 C24 121.3(7)
C22 C23 H23 119.4
C24 C23 H23 119.4
C25 C24 C23 118.2(8)
C25 C24 H24 120.9
C23 C24 H24 120.9
C26 C25 C24 121.1(8)
C26 C25 H25 119.4
C24 C25 H25 119.4
C25 C26 C27 120.8(7)
C25 C26 H26 119.6
C27 C26 H26 119.6
C22 C27 C26 119.4(7)
C22 C27 H27 120.3
C26 C27 H27 120.3
C33 C28 C29 119.8(7)
C33 C28 C11 120.4(6)
C29 C28 C11 119.8(6)
C28 C29 C30 120.0(7)
C28 C29 H29 120.0
C30 C29 H29 120.0
C31 C30 C29 119.1(8)
C31 C30 H30 120.5
C29 C30 H30 120.5
C32 C31 C30 120.7(7)
C32 C31 H31 119.7
C30 C31 H31 119.7
C31 C32 C33 119.9(7)
C31 C32 H32 120.1
C33 C32 H32 120.1
C28 C33 C32 120.6(7)
C28 C33 H33 119.7
C32 C33 H33 119.7
C35 C34 C39 118.5(7)
C35 C34 C13 120.8(6)
C39 C34 C13 120.5(7)
C34 C35 C36 120.7(8)
C34 C35 H35 119.6
C36 C35 H35 119.6
C37 C36 C35 120.2(9)
C37 C36 H36 119.9
C35 C36 H36 119.9
C38 C37 C36 119.1(8)
C38 C37 H37 120.4
C36 C37 H37 120.4
C37 C38 C39 121.1(8)
C37 C38 H38 119.4
C39 C38 H38 119.4
C38 C39 C34 120.2(8)
C38 C39 H39 119.9
C34 C39 H39 119.9
C41 C40 C49 122.0(6)
C41 C40 C52 128.6(6)
C49 C40 C52 109.4(5)
C40 C41 C53 122.0(6)
C40 C41 C42 119.3(6)
C53 C41 C42 118.7(6)
C43 C42 C47 119.1(6)
C43 C42 C41 122.1(6)
C47 C42 C41 118.7(6)
C44 C43 C42 121.4(7)
C44 C43 H43 119.3
C42 C43 H43 119.3
C45 C44 C43 120.0(7)
C45 C44 H44 120.0
C43 C44 H44 120.0
C46 C45 C44 120.6(7)
C46 C45 H45 119.7
C44 C45 H45 119.7
C45 C46 C47 122.3(7)
C45 C46 H46 118.8
C47 C46 H46 118.8
C46 C47 C42 116.5(6)
C46 C47 C48 122.4(6)
C42 C47 C48 121.1(6)
C49 C48 C47 118.0(6)
C49 C48 C61 122.4(6)
C47 C48 C61 119.6(6)
C48 C49 C40 120.8(6)
C48 C49 C50 131.2(6)
C40 C49 C50 107.8(6)
C51 C50 C49 108.6(6)
C51 C50 C67 123.0(6)
C49 C50 C67 128.3(6)
C50 C51 C52 113.1(6)
C50 C51 H51 123.4
C52 C51 H51 123.4
C51 C52 C73 110.6(6)
C51 C52 C40 101.0(5)
C73 C52 C40 115.6(6)
C51 C52 H52 109.8
C73 C52 H52 109.8
C40 C52 H52 109.8
C54 C53 C41 174.7(8)
C53 C54 C55 176.4(8)
C60 C55 C56 117.0(7)
C60 C55 C54 119.8(7)
C56 C55 C54 123.1(7)
C57 C56 C55 120.5(8)
C57 C56 H56 119.8
C55 C56 H56 119.8
C58 C57 C56 122.5(9)
C58 C57 H57 118.8
C56 C57 H57 118.8
C57 C58 C59 117.4(9)
C57 C58 H58 121.3
C59 C58 H58 121.3
C58 C59 C60 121.9(9)
C58 C59 H59 119.1
C60 C59 H59 119.1
C59 C60 C55 120.7(8)
C59 C60 H60 119.7
C55 C60 H60 119.7
C66 C61 C62 118.3(6)
C66 C61 C48 120.1(6)
C62 C61 C48 121.6(6)
C63 C62 C61 121.1(7)
C63 C62 H62 119.4
C61 C62 H62 119.4
C64 C63 C62 119.9(7)
C64 C63 H63 120.0
C62 C63 H63 120.0
C63 C64 C65 120.4(8)
C63 C64 H64 119.8
C65 C64 H64 119.8
C66 C65 C64 119.2(8)
C66 C65 H65 120.4
C64 C65 H65 120.4
C61 C66 C65 121.0(7)
C61 C66 H66 119.5
C65 C66 H66 119.5
C72 C67 C68 119.5(6)
C72 C67 C50 120.8(6)
C68 C67 C50 119.6(6)
C69 C68 C67 120.6(7)
C69 C68 H68 119.7
C67 C68 H68 119.7
C70 C69 C68 119.0(7)
C70 C69 H69 120.5
C68 C69 H69 120.5
C69 C70 C71 121.2(8)
C69 C70 H70 119.4
C71 C70 H70 119.4
C70 C71 C72 119.7(8)
C70 C71 H71 120.1
C72 C71 H71 120.1
C67 C72 C71 119.9(7)
C67 C72 H72 120.0
C71 C72 H72 120.0
C74 C73 C78 117.6(7)
C74 C73 C52 121.5(7)
C78 C73 C52 120.8(7)
C73 C74 C75 120.9(8)
C73 C74 H74 119.6
C75 C74 H74 119.6
C76 C75 C74 119.5(9)
C76 C75 H75 120.3
C74 C75 H75 120.3
C77 C76 C75 120.1(9)
C77 C76 H76 119.9
C75 C76 H76 119.9
C76 C77 C78 120.4(9)
C76 C77 H77 119.8
C78 C77 H77 119.8
C77 C78 C73 121.6(8)
C77 C78 H78 119.2
C73 C78 H78 119.2

loop_
_geom_bond_atom_site_label_1
_geom_bond_atom_site_label_2
_geom_bond_distance
C1 C2 1.357(9)
C1 C10 1.414(9)
C1 C13 1.508(9)
C2 C3 1.421(10)
C2 C14 1.431(10)
C3 C4 1.405(10)
C3 C8 1.413(9)
C4 C5 1.352(11)
C4 H4 0.9300
C5 C6 1.397(11)
C5 H5 0.9300
C6 C7 1.350(11)
C6 H6 0.9300
C7 C8 1.414(10)
C7 H7 0.9300
C8 C9 1.437(9)
C9 C10 1.375(9)
C9 C22 1.482(9)
C10 C11 1.488(9)
C11 C12 1.320(10)
C11 C28 1.496(9)
C12 C13 1.511(10)
C12 H12 0.9300
C13 C34 1.499(9)
C13 H13 0.9800
C14 C15 1.187(10)
C15 C16 1.452(10)
C16 C17 1.355(11)
C16 C21 1.383(11)
C17 C18 1.364(12)
C17 H17 0.9300
C18 C19 1.374(16)
C18 H18 0.9300
C19 C20 1.331(15)
C19 H19 0.9300
C20 C21 1.376(13)
C20 H20 0.9300
C21 H21 0.9300
C22 C27 1.372(9)
C22 C23 1.372(10)
C23 C24 1.397(11)
C23 H23 0.9300
C24 C25 1.365(12)
C24 H24 0.9300
C25 C26 1.347(12)
C25 H25 0.9300
C26 C27 1.391(11)
C26 H26 0.9300
C27 H27 0.9300
C28 C33 1.369(9)
C28 C29 1.377(10)
C29 C30 1.389(10)
C29 H29 0.9300
C30 C31 1.386(12)
C30 H30 0.9300
C31 C32 1.358(11)
C31 H31 0.9300
C32 C33 1.378(10)
C32 H32 0.9300
C33 H33 0.9300
C34 C35 1.373(10)
C34 C39 1.386(10)
C35 C36 1.395(11)
C35 H35 0.9300
C36 C37 1.371(12)
C36 H36 0.9300
C37 C38 1.365(13)
C37 H37 0.9300
C38 C39 1.383(12)
C38 H38 0.9300
C39 H39 0.9300
C40 C41 1.363(9)
C40 C49 1.425(9)
C40 C52 1.523(9)
C41 C53 1.419(9)
C41 C42 1.429(9)
C42 C43 1.396(9)
C42 C47 1.427(9)
C43 C44 1.370(10)
C43 H43 0.9300
C44 C45 1.367(11)
C44 H44 0.9300
C45 C46 1.348(10)
C45 H45 0.9300
C46 C47 1.419(10)
C46 H46 0.9300
C47 C48 1.435(9)
C48 C49 1.380(9)
C48 C61 1.483(9)
C49 C50 1.469(9)
C50 C51 1.347(10)
C50 C67 1.488(9)
C51 C52 1.503(9)
C51 H51 0.9300
C52 C73 1.506(10)
C52 H52 0.9800
C53 C54 1.207(9)
C54 C55 1.427(10)
C55 C60 1.376(10)
C55 C56 1.373(11)
C56 C57 1.361(12)
C56 H56 0.9300
C57 C58 1.337(13)
C57 H57 0.9300
C58 C59 1.357(14)
C58 H58 0.9300
C59 C60 1.358(12)
C59 H59 0.9300
C60 H60 0.9300
C61 C66 1.374(9)
C61 C62 1.380(9)
C62 C63 1.373(10)
C62 H62 0.9300
C63 C64 1.359(12)
C63 H63 0.9300
C64 C65 1.376(12)
C64 H64 0.9300
C65 C66 1.384(10)
C65 H65 0.9300
C66 H66 0.9300
C67 C72 1.372(10)
C67 C68 1.390(9)
C68 C69 1.380(10)
C68 H68 0.9300
C69 C70 1.363(12)
C69 H69 0.9300
C70 C71 1.376(12)
C70 H70 0.9300
C71 C72 1.384(10)
C71 H71 0.9300
C72 H72 0.9300
C73 C74 1.356(11)
C73 C78 1.372(10)
C74 C75 1.400(13)
C74 H74 0.9300
C75 C76 1.353(14)
C75 H75 0.9300
C76 C77 1.339(14)
C76 H76 0.9300
C77 C78 1.368(12)
C77 H77 0.9300
C78 H78 0.9300

loop_
_geom_torsion_atom_site_label_1
_geom_torsion_atom_site_label_2
_geom_torsion_atom_site_label_3
_geom_torsion_atom_site_label_4
_geom_torsion
C10 C1 C2 C3 0.1(9)
C13 C1 C2 C3 -179.4(6)
C10 C1 C2 C14 -178.6(6)
C13 C1 C2 C14 1.9(10)
C1 C2 C3 C4 179.6(6)
C14 C2 C3 C4 -1.6(10)
C1 C2 C3 C8 -1.3(9)
C14 C2 C3 C8 177.4(6)
C8 C3 C4 C5 0.4(11)
C2 C3 C4 C5 179.5(7)
C3 C4 C5 C6 -0.1(12)
C4 C5 C6 C7 1.2(12)
C5 C6 C7 C8 -2.6(12)
C6 C7 C8 C3 2.9(10)
C6 C7 C8 C9 -179.1(7)
C4 C3 C8 C7 -1.8(9)
C2 C3 C8 C7 179.2(6)
C4 C3 C8 C9 -179.8(6)
C2 C3 C8 C9 1.2(9)
C7 C8 C9 C10 -177.7(6)
C3 C8 C9 C10 0.2(9)
C7 C8 C9 C22 3.1(9)
C3 C8 C9 C22 -178.9(6)
C8 C9 C10 C1 -1.4(9)
C22 C9 C10 C1 177.7(6)
C8 C9 C10 C11 176.9(6)
C22 C9 C10 C11 -4.0(10)
C2 C1 C10 C9 1.3(9)
C13 C1 C10 C9 -179.1(5)
C2 C1 C10 C11 -177.4(6)
C13 C1 C10 C11 2.1(7)
C9 C10 C11 C12 -177.4(7)
C1 C10 C11 C12 1.1(7)
C9 C10 C11 C28 4.4(11)
C1 C10 C11 C28 -177.1(6)
C10 C11 C12 C13 -4.0(8)
C28 C11 C12 C13 174.3(6)
C2 C1 C13 C34 -66.1(9)
C10 C1 C13 C34 114.3(6)
C2 C1 C13 C12 175.5(6)
C10 C1 C13 C12 -4.1(7)
C11 C12 C13 C34 -116.7(7)
C11 C12 C13 C1 5.0(7)
C1 C2 C14 C15 168(6)
C3 C2 C14 C15 -11(6)
C2 C14 C15 C16 -65(14)
C14 C15 C16 C17 -26(12)
C14 C15 C16 C21 151(11)
C21 C16 C17 C18 2.5(14)
C15 C16 C17 C18 -179.9(9)
C16 C17 C18 C19 -2.6(16)
C17 C18 C19 C20 1.8(17)
C18 C19 C20 C21 -0.8(18)
C19 C20 C21 C16 0.7(16)
C17 C16 C21 C20 -1.5(13)
C15 C16 C21 C20 -179.1(8)
C10 C9 C22 C27 68.0(9)
C8 C9 C22 C27 -112.9(7)
C10 C9 C22 C23 -112.0(8)
C8 C9 C22 C23 67.1(9)
C27 C22 C23 C24 1.6(12)
C9 C22 C23 C24 -178.4(8)
C22 C23 C24 C25 -2.4(14)
C23 C24 C25 C26 1.3(15)
C24 C25 C26 C27 0.5(15)
C23 C22 C27 C26 0.3(11)
C9 C22 C27 C26 -179.7(7)
C25 C26 C27 C22 -1.4(12)
C12 C11 C28 C33 63.0(9)
C10 C11 C28 C33 -119.1(7)
C12 C11 C28 C29 -116.5(8)
C10 C11 C28 C29 61.4(9)
C33 C28 C29 C30 1.5(11)
C11 C28 C29 C30 -179.0(7)
C28 C29 C30 C31 -0.5(12)
C29 C30 C31 C32 -0.3(13)
C30 C31 C32 C33 0.1(13)
C29 C28 C33 C32 -1.8(11)
C11 C28 C33 C32 178.7(7)
C31 C32 C33 C28 1.0(12)
C1 C13 C34 C35 -40.7(9)
C12 C13 C34 C35 72.0(9)
C1 C13 C34 C39 143.8(7)
C12 C13 C34 C39 -103.5(8)
C39 C34 C35 C36 0.0(12)
C13 C34 C35 C36 -175.5(8)
C34 C35 C36 C37 1.0(14)
C35 C36 C37 C38 -1.3(14)
C36 C37 C38 C39 0.6(15)
C37 C38 C39 C34 0.4(14)
C35 C34 C39 C38 -0.7(12)
C13 C34 C39 C38 174.9(7)
C49 C40 C41 C53 177.9(6)
C52 C40 C41 C53 -3.5(10)
C49 C40 C41 C42 -1.0(9)
C52 C40 C41 C42 177.5(6)
C40 C41 C42 C43 -178.8(6)
C53 C41 C42 C43 2.3(9)
C40 C41 C42 C47 -2.0(9)
C53 C41 C42 C47 179.0(6)
C47 C42 C43 C44 -0.7(10)
C41 C42 C43 C44 176.0(6)
C42 C43 C44 C45 -1.4(11)
C43 C44 C45 C46 2.6(11)
C44 C45 C46 C47 -1.7(11)
C45 C46 C47 C42 -0.4(10)
C45 C46 C47 C48 -179.1(6)
C43 C42 C47 C46 1.6(9)
C41 C42 C47 C46 -175.2(6)
C43 C42 C47 C48 -179.7(6)
C41 C42 C47 C48 3.4(9)
C46 C47 C48 C49 176.9(6)
C42 C47 C48 C49 -1.7(9)
C46 C47 C48 C61 -3.5(9)
C42 C47 C48 C61 177.9(6)
C47 C48 C49 C40 -1.4(9)
C61 C48 C49 C40 179.0(5)
C47 C48 C49 C50 -175.7(6)
C61 C48 C49 C50 4.7(10)
C41 C40 C49 C48 2.8(9)
C52 C40 C49 C48 -176.0(6)
C41 C40 C49 C50 178.3(6)
C52 C40 C49 C50 -0.5(7)
C48 C49 C50 C51 173.1(7)
C40 C49 C50 C51 -1.7(7)
C48 C49 C50 C67 -9.3(11)
C40 C49 C50 C67 175.9(6)
C49 C50 C51 C52 3.3(8)
C67 C50 C51 C52 -174.4(6)
C50 C51 C52 C73 119.5(6)
C50 C51 C52 C40 -3.4(7)
C41 C40 C52 C51 -176.5(6)
C49 C40 C52 C51 2.2(7)
C41 C40 C52 C73 64.2(9)
C49 C40 C52 C73 -117.2(6)
C40 C41 C53 C54 -161(8)
C42 C41 C53 C54 18(8)
C41 C53 C54 C55 7(18)
C53 C54 C55 C60 47(13)
C53 C54 C55 C56 -130(12)
C60 C55 C56 C57 2.3(13)
C54 C55 C56 C57 179.9(8)
C55 C56 C57 C58 -1.9(15)
C56 C57 C58 C59 0.5(16)
C57 C58 C59 C60 0.2(17)
C58 C59 C60 C55 0.3(16)
C56 C55 C60 C59 -1.6(13)
C54 C55 C60 C59 -179.2(8)
C49 C48 C61 C66 113.1(8)
C47 C48 C61 C66 -66.5(9)
C49 C48 C61 C62 -67.2(9)
C47 C48 C61 C62 113.2(7)
C66 C61 C62 C63 -1.3(11)
C48 C61 C62 C63 179.0(7)
C61 C62 C63 C64 -0.2(12)
C62 C63 C64 C65 1.6(14)
C63 C64 C65 C66 -1.4(14)
C62 C61 C66 C65 1.4(11)
C48 C61 C66 C65 -178.9(7)
C64 C65 C66 C61 -0.1(13)
C51 C50 C67 C72 118.1(8)
C49 C50 C67 C72 -59.2(9)
C51 C50 C67 C68 -58.4(9)
C49 C50 C67 C68 124.3(8)
C72 C67 C68 C69 1.1(12)
C50 C67 C68 C69 177.6(7)
C67 C68 C69 C70 -1.8(13)
C68 C69 C70 C71 1.5(14)
C69 C70 C71 C72 -0.7(13)
C68 C67 C72 C71 -0.2(11)
C50 C67 C72 C71 -176.7(7)
C70 C71 C72 C67 0.0(12)
C51 C52 C73 C74 -72.4(9)
C40 C52 C73 C74 41.6(10)
C51 C52 C73 C78 103.7(8)
C40 C52 C73 C78 -142.4(7)
C78 C73 C74 C75 -0.2(13)
C52 C73 C74 C75 176.0(8)
C73 C74 C75 C76 1.2(16)
C74 C75 C76 C77 -2.1(16)
C75 C76 C77 C78 2.0(15)
C76 C77 C78 C73 -1.1(14)
C74 C73 C78 C77 0.2(12)
C52 C73 C78 C77 -176.0(8)
